data_2202302
loop_
_publ_author_name
'Wu, Xiaoyuan'
'Zhang, Hanhui'
'Huang, Changcang'
'Huang, Xihe'
'Sun, Qiaozhen'
'Lin, Zhihua'

_publ_section_title
;
 Ammonium iron(III) molybdate
;
_journal_issue 10
_journal_name_full 'Acta Crystallographica Section E'
_journal_page_first i134
_journal_page_last i136
_journal_paper_doi 10.1107/S1600536803019597
_journal_volume 59
_journal_year 2003
_chemical_formula_iupac '(N H4) [Fe (Mo O4 )2 ]'
_chemical_formula_structural 'N H4 Fe (Mo O4)2'
_chemical_formula_sum 'Fe H4 Mo2 N O8'
_chemical_formula_weight 393.77
_chemical_name_systematic
;
 ammonium iron molybdate
;
_space_group_IT_number 62
_symmetry_cell_setting orthorhombic
_symmetry_space_group_name_Hall '-P 2ac 2n'
_symmetry_space_group_name_H-M 'P n m a'
_atom_sites_solution_hydrogens difmap
_atom_sites_solution_primary direct
_atom_sites_solution_secondary difmap
_audit_creation_method SHELXL-97
_cell_angle_alpha 90.00
_cell_angle_beta 90.00
_cell_angle_gamma 90.00
_cell_formula_units_Z 4
_cell_length_a 14.782(3)
_cell_length_b 5.6774(11)
_cell_length_c 8.7653(18)
_cell_measurement_reflns_used 25
_cell_measurement_temperature 293(2)
_cell_measurement_theta_max 18
_cell_measurement_theta_min 12
_cell_volume 735.6(3)
_computing_cell_refinement 'TEXRAY software'
_computing_data_collection 'TEXRAY software (Molecular Structure Corporation, 1999)'
_computing_data_reduction 'TEXSAN (Molecular Structure Corporation, 1999)'
_computing_molecular_graphics 'ORTEX (McArdle, 1995)'
_computing_publication_material SHELXL97
_computing_structure_refinement 'SHELXL97 (Sheldrick, 1997)'
_computing_structure_solution 'SHELXS97 (Sheldrick, 1997)'
_diffrn_ambient_temperature 293(2)
_diffrn_measured_fraction_theta_full 1.000
_diffrn_measured_fraction_theta_max 1.000
_diffrn_measurement_device_type 'Rigaku Weissenberg IP'
_diffrn_measurement_method 'scintillation counter'
_diffrn_radiation_monochromator graphite
_diffrn_radiation_source 'fine-focus sealed tube'
_diffrn_radiation_type MoK\a
_diffrn_radiation_wavelength 0.71069
_diffrn_reflns_av_sigmaI/netI 0.0447
_diffrn_reflns_limit_h_max 19
_diffrn_reflns_limit_h_min 0
_diffrn_reflns_limit_k_max 7
_diffrn_reflns_limit_k_min 0
_diffrn_reflns_limit_l_max 11
_diffrn_reflns_limit_l_min 0
_diffrn_reflns_number 932
_diffrn_reflns_theta_full 27.47
_diffrn_reflns_theta_max 27.47
_diffrn_reflns_theta_min 2.70
_diffrn_standards_number 0
_exptl_absorpt_coefficient_mu 5.314
_exptl_absorpt_correction_type none
_exptl_crystal_colour Brown
_exptl_crystal_density_diffrn 3.556
_exptl_crystal_density_method 'not measured'
_exptl_crystal_description Block
_exptl_crystal_F_000 740
_exptl_crystal_size_max 0.15
_exptl_crystal_size_mid 0.14
_exptl_crystal_size_min 0.14
_refine_diff_density_max 1.347
_refine_diff_density_min -1.200
_refine_ls_extinction_coef 0.0084(5)
_refine_ls_extinction_expression Fc^*^=kFc[1+0.001xFc^2^\l^3^/sin(2\q)]^-1/4^
_refine_ls_extinction_method 'SHELXL97  (Sheldrick, 1997)'
_refine_ls_goodness_of_fit_ref 1.000
_refine_ls_hydrogen_treatment noref
_refine_ls_matrix_type full
_refine_ls_number_parameters 71
_refine_ls_number_reflns 932
_refine_ls_number_restraints 0
_refine_ls_restrained_S_all 1.000
_refine_ls_R_factor_all 0.0236
_refine_ls_R_factor_gt 0.0209
_refine_ls_shift/su_max 0.001
_refine_ls_shift/su_mean 0.000
_refine_ls_structure_factor_coef Fsqd
_refine_ls_weighting_details 'calc w = 1/[\s^2^(Fo^2^)+(0.0268P)^2^+0.1878P] where P = (Fo^2^+2Fc^2^)/3'
_refine_ls_weighting_scheme calc
_refine_ls_wR_factor_gt 0.0537
_refine_ls_wR_factor_ref 0.0553
_reflns_number_gt 870
_reflns_number_total 932
_reflns_threshold_expression I>2\s(I)
_cod_data_source_file br6116.cif
_cod_data_source_block I
_cod_depositor_comments
;
The following automatic conversions were performed:
'_symmetry_cell_setting' value 'Orthorhombic' changed to 'orthorhombic'
according to '/home/saulius/struct/CIF-dictionaries/cif_core.dic'
dictionary named 'cif_core.dic' version 2.4.1 from 2010-06-29.

Automatic conversion script
Id: cif_fix_enum 1527 2010-12-29 10:47:43Z saulius 

The following automatic conversions were performed:

'_symmetry_cell_setting' value 'Orthorhombic' changed to
'orthorhombic' according to
/home/saulius/struct/CIF-dictionaries/cif_core.dic dictionary named
'cif_core.dic' version 2.4.1 from
2010-06-29.

'_exptl_absorpt_correction_type' value 'None' changed to
'none' according to
/home/saulius/struct/CIF-dictionaries/cif_core.dic dictionary named
'cif_core.dic' version 2.4.1 from 2010-06-29.

Automatic conversion script
Id: cif_fix_values 1715 2011-07-08 13:25:40Z adriana 
;
_cod_database_code 2202302
_cod_database_fobs_code 2202302

loop_
_symmetry_equiv_pos_as_xyz
'x, y, z'
'-x+1/2, -y, z+1/2'
'-x, y+1/2, -z'
'x+1/2, -y+1/2, -z+1/2'
'-x, -y, -z'
'x-1/2, y, -z-1/2'
'x, -y-1/2, z'
'-x-1/2, y-1/2, z-1/2'

loop_
_atom_site_label
_atom_site_fract_x
_atom_site_fract_y
_atom_site_fract_z
_atom_site_U_iso_or_equiv
_atom_site_adp_type
_atom_site_calc_flag
_atom_site_refinement_flags
_atom_site_occupancy
_atom_site_disorder_assembly
_atom_site_disorder_group
_atom_site_type_symbol
Mo1 0.032854(17) 0.2500 0.29379(3) 0.00992(12) Uani d S 1 . . Mo
Mo2 0.281400(18) 0.2500 0.99826(4) 0.01173(13) Uani d S 1 . . Mo
Fe3 0.11699(3) 0.2500 0.69048(6) 0.00928(15) Uani d S 1 . . Fe
N1 0.3824(2) 0.2500 0.5398(4) 0.0207(7) Uani d S 1 . . N
O1 0.05096(18) 0.2500 0.4921(3) 0.0160(6) Uani d S 1 . . O
O2 -0.03143(9) -0.0006(3) 0.2315(2) 0.0160(4) Uani d . 1 . . O
O3 0.36644(18) 0.2500 0.8674(4) 0.0276(7) Uani d S 1 . . O
O4 0.17752(15) 0.2500 0.8922(3) 0.0188(6) Uani d S 1 . . O
O5 0.13360(17) 0.2500 0.1968(3) 0.0201(6) Uani d S 1 . . O
O6 0.29668(11) -0.0097(4) 1.1099(2) 0.0191(4) Uani d . 1 . . O
H1 0.4304 0.2500 0.6044 0.059(19) Uiso d S 1 . . H
H2 0.3286 0.2500 0.5657 0.06(2) Uiso d S 1 . . H
H3 0.3904 0.1321 0.4726 0.068(15) Uiso d . 1 . . H

loop_
_atom_site_aniso_label
_atom_site_aniso_U_11
_atom_site_aniso_U_22
_atom_site_aniso_U_33
_atom_site_aniso_U_12
_atom_site_aniso_U_13
_atom_site_aniso_U_23
Mo1 0.00913(17) 0.01062(17) 0.01000(19) 0.000 -0.00015(9) 0.000
Mo2 0.01073(18) 0.01119(18) 0.0133(2) 0.000 -0.00328(10) 0.000
Fe3 0.0093(2) 0.0087(2) 0.0099(3) 0.000 -0.00115(17) 0.000
N1 0.0217(15) 0.0225(17) 0.0179(18) 0.000 0.0016(14) 0.000
O1 0.0210(11) 0.0177(13) 0.0093(13) 0.000 -0.0019(9) 0.000
O2 0.0186(7) 0.0134(9) 0.0161(8) -0.0055(7) -0.0029(6) 0.0005(9)
O3 0.0192(12) 0.0387(17) 0.0248(16) 0.000 0.0032(12) 0.000
O4 0.0149(11) 0.0284(14) 0.0133(13) 0.000 -0.0041(10) 0.000
O5 0.0149(10) 0.0220(13) 0.0235(16) 0.000 0.0055(10) 0.000
O6 0.0195(6) 0.0171(9) 0.0207(10) 0.0072(7) -0.0017(6) 0.0042(10)

loop_
_atom_type_symbol
_atom_type_description
_atom_type_scat_dispersion_real
_atom_type_scat_dispersion_imag
_atom_type_scat_source
H H 0.0000 0.0000 'International Tables Vol C Tables 4.2.6.8 and 6.1.1.4'
Fe Fe 0.3463 0.8444 'International Tables Vol C Tables 4.2.6.8 and 6.1.1.4'
Mo Mo -1.6832 0.6857 'International Tables Vol C Tables 4.2.6.8 and 6.1.1.4'
N N 0.0061 0.0033 'International Tables Vol C Tables 4.2.6.8 and 6.1.1.4'
O O 0.0106 0.0060 'International Tables Vol C Tables 4.2.6.8 and 6.1.1.4'

loop_
_geom_angle_atom_site_label_1
_geom_angle_atom_site_label_2
_geom_angle_atom_site_label_3
_geom_angle_site_symmetry_1
_geom_angle_site_symmetry_3
_geom_angle
O5 Mo1 O1 . . 110.96(13)
O5 Mo1 O2 . . 108.00(8)
O1 Mo1 O2 . . 112.39(8)
O5 Mo1 O2 . 7_565 108.00(8)
O1 Mo1 O2 . 7_565 112.39(8)
O2 Mo1 O2 . 7_565 104.79(11)
O3 Mo2 O6 . 7_565 106.04(8)
O3 Mo2 O6 . . 106.04(8)
O6 Mo2 O6 7_565 . 111.46(13)
O3 Mo2 O4 . . 106.42(13)
O6 Mo2 O4 7_565 . 113.11(7)
O6 Mo2 O4 . . 113.11(7)
O4 Fe3 O1 . . 177.54(11)
O4 Fe3 O6 . 2_554 91.54(8)
O1 Fe3 O6 . 2_554 90.26(8)
O4 Fe3 O6 . 8_665 91.54(8)
O1 Fe3 O6 . 8_665 90.26(8)
O6 Fe3 O6 2_554 8_665 86.18(12)
O4 Fe3 O2 . 5_556 88.90(7)
O1 Fe3 O2 . 5_556 89.35(8)
O6 Fe3 O2 2_554 5_556 92.34(7)
O6 Fe3 O2 8_665 5_556 178.47(9)
O4 Fe3 O2 . 3_556 88.90(7)
O1 Fe3 O2 . 3_556 89.35(8)
O6 Fe3 O2 2_554 3_556 178.47(9)
O6 Fe3 O2 8_665 3_556 92.34(7)
O2 Fe3 O2 5_556 3_556 89.13(10)
Mo1 O1 Fe3 . . 159.45(16)
Mo1 O2 Fe3 . 5_556 141.69(12)
Mo2 O4 Fe3 . . 148.04(15)
Mo2 O6 Fe3 . 2 147.08(10)

loop_
_geom_bond_atom_site_label_1
_geom_bond_atom_site_label_2
_geom_bond_site_symmetry_2
_geom_bond_distance
_geom_bond_publ_flag
Mo1 O5 . 1.715(3) yes
Mo1 O1 . 1.758(3) yes
Mo1 O2 . 1.7959(17) yes
Mo1 O2 7_565 1.7959(17) no
Mo2 O3 . 1.702(3) yes
Mo2 O6 7_565 1.784(2) no
Mo2 O6 . 1.784(2) yes
Mo2 O4 . 1.795(2) yes
Fe3 O4 . 1.981(3) yes
Fe3 O1 . 1.994(3) yes
Fe3 O6 2_554 1.9972(18) yes
Fe3 O6 8_665 1.9972(18) no
Fe3 O2 5_556 2.0178(17) yes
Fe3 O2 3_556 2.0178(17) no
O2 Fe3 5_556 2.0178(17) no
O6 Fe3 2 1.9972(18) no
